data_4119162
loop_
_publ_author_name
'Viktor Bagutski'
'Alessandro Del Grosso'
'Josue Ayuso Carrillo'
'Ian A. Cade'
'Matthew D. Helm'
'James R. Lawson'
'Paul J. Singleton'
'Sophia A. Solomon'
'Tommaso Marcelli'
'Michael J. Ingleson'

_publ_section_title
;
 Mechanistic Studies into Amine-Mediated Electrophilic Arene Borylation
 and Its Application in MIDA Boronate Synthesis
;
_journal_name_full 'Journal of the American Chemical Society'
_journal_page_first 474
_journal_page_last 487
_journal_paper_doi 10.1021/ja3100963
_journal_volume 135
_journal_year 2013
_chemical_formula_moiety 'C15 H15 B1 F3 N1 O5 S1'
_chemical_formula_sum 'C15 H15 B F3 N O5 S'
_chemical_formula_weight 389.16
_chemical_name_systematic
; 
 ? 
;
_space_group_IT_number 15
_symmetry_cell_setting monoclinic
_symmetry_space_group_name_Hall '-C 2yc'
_symmetry_space_group_name_H-M 'C 1 2/c 1'
_atom_sites_solution_hydrogens geom
_atom_sites_solution_primary direct
_atom_sites_solution_secondary difmap
_audit_creation_method SHELXL-97
_cell_angle_alpha 90.000(5)
_cell_angle_beta 109.390(5)
_cell_angle_gamma 90.000(5)
_cell_formula_units_Z 16
_cell_length_a 25.828(5)
_cell_length_b 11.176(4)
_cell_length_c 25.728(5)
_cell_measurement_reflns_used 2024
_cell_measurement_temperature 100(2)
_cell_measurement_theta_max 28.4725
_cell_measurement_theta_min 2.7770
_cell_volume 7005(3)
_computing_cell_refinement
;
CrysAlis RED, Oxford Diffraction Ltd.,
Version 1.171.32.24 (release 21-04-2008 CrysAlis171 .NET)
(compiled Apr 21 2008,18:23:10)
;
_computing_data_collection
;
CrysAlis CCD, Oxford Diffraction Ltd.,
Version 1.171.32.24 (release 21-04-2008 CrysAlis171 .NET)
(compiled Apr 21 2008,18:23:10)
;
_computing_data_reduction
;
CrysAlis RED, Oxford Diffraction Ltd.,
Version 1.171.32.24 (release 21-04-2008 CrysAlis171 .NET)
(compiled Apr 21 2008,18:23:10)
;
_computing_molecular_graphics 'SHELXL-97 (Sheldrick, 1997)'
_computing_publication_material 'SHELXL-97 (Sheldrick, 1997)'
_computing_structure_refinement 'SHELXL-97 (Sheldrick, 1997)'
_computing_structure_solution 'SHELXS-97 (Sheldrick, 1990)'
_diffrn_ambient_temperature 100(2)
_diffrn_detector_area_resol_mean 8.3367
_diffrn_measured_fraction_theta_full 0.989
_diffrn_measured_fraction_theta_max 0.989
_diffrn_measurement_device_type 'Oxford Diffraction XCalibur 2'
_diffrn_measurement_method 'phi and omega'
_diffrn_radiation_monochromator graphite
_diffrn_radiation_source 'Enhance (Mo) x-ray Source'
_diffrn_radiation_type MoK\a
_diffrn_radiation_wavelength 0.71073
_diffrn_reflns_av_R_equivalents 0.0706
_diffrn_reflns_av_sigmaI/netI 0.1280
_diffrn_reflns_limit_h_max 25
_diffrn_reflns_limit_h_min -25
_diffrn_reflns_limit_k_max 10
_diffrn_reflns_limit_k_min -11
_diffrn_reflns_limit_l_max 11
_diffrn_reflns_limit_l_min -25
_diffrn_reflns_number 7421
_diffrn_reflns_theta_full 20.81
_diffrn_reflns_theta_max 20.81
_diffrn_reflns_theta_min 4.36
_exptl_absorpt_coefficient_mu 0.241
_exptl_absorpt_correction_T_max 0.9952
_exptl_absorpt_correction_T_min 0.9096
_exptl_absorpt_correction_type multi-scan
_exptl_absorpt_process_details
;
CrysAlis RED, Oxford Diffraction Ltd.,
Version 1.171.32.24 (release 21-04-2008 CrysAlis171 .NET)
(compiled Apr 21 2008,18:23:10)
empirical absorption correction using spherical harmonics,
 implemented in SCALE3 ABSPACK scaling algorithm.
;
_exptl_crystal_colour Colourless
_exptl_crystal_density_diffrn 1.476
_exptl_crystal_description Needle
_exptl_crystal_F_000 3200
_exptl_crystal_size_max 0.40
_exptl_crystal_size_mid 0.10
_exptl_crystal_size_min 0.02
_refine_diff_density_max 0.423
_refine_diff_density_min -0.321
_refine_diff_density_rms 0.062
_refine_ls_extinction_coef 0.00008(10)
_refine_ls_extinction_expression Fc^*^=kFc[1+0.001xFc^2^\l^3^/sin(2\q)]^-1/4^
_refine_ls_extinction_method SHELXL
_refine_ls_goodness_of_fit_ref 0.966
_refine_ls_hydrogen_treatment constr
_refine_ls_matrix_type full
_refine_ls_number_parameters 620
_refine_ls_number_reflns 3621
_refine_ls_number_restraints 799
_refine_ls_restrained_S_all 0.942
_refine_ls_R_factor_all 0.1267
_refine_ls_R_factor_gt 0.0660
_refine_ls_shift/su_max 0.000
_refine_ls_shift/su_mean 0.000
_refine_ls_structure_factor_coef Fsqd
_refine_ls_weighting_details 'calc w=1/[\s^2^(Fo^2^)+(0.0816P)^2^+0.0000P] where P=(Fo^2^+2Fc^2^)/3'
_refine_ls_weighting_scheme calc
_refine_ls_wR_factor_gt 0.1581
_refine_ls_wR_factor_ref 0.1724
_reflns_number_gt 1864
_reflns_number_total 3621
_reflns_threshold_expression >2sigma(I)
_cod_data_source_file ja3100963_si_002_3.cif
_cod_data_source_block e:\ccdpc\omji19\
_cod_original_cell_volume 7005(4)
_cod_original_formula_sum 'C15 H15 B1 F3 N1 O5 S1'
_cod_database_code 4119162

loop_
_symmetry_equiv_pos_as_xyz
'x, y, z'
'-x, y, -z+1/2'
'x+1/2, y+1/2, z'
'-x+1/2, y+1/2, -z+1/2'
'-x, -y, -z'
'x, -y, z-1/2'
'-x+1/2, -y+1/2, -z'
'x+1/2, -y+1/2, z-1/2'

loop_
_atom_site_label
_atom_site_type_symbol
_atom_site_fract_x
_atom_site_fract_y
_atom_site_fract_z
_atom_site_U_iso_or_equiv
_atom_site_adp_type
_atom_site_occupancy
_atom_site_symmetry_multiplicity
_atom_site_calc_flag
_atom_site_refinement_flags
_atom_site_disorder_assembly
_atom_site_disorder_group
B1 B 0.1443(3) 0.2486(8) 0.1575(3) 0.0268(16) Uani 1 1 d DU . .
B2 B 0.0929(3) 0.7591(7) 0.1052(3) 0.0215(16) Uani 1 1 d U . .
N1 N 0.0848(2) 0.2556(5) 0.1100(2) 0.0246(14) Uani 1 1 d . A .
N2 N 0.1402(2) 0.7601(5) 0.1644(2) 0.0207(14) Uani 1 1 d . B .
C1 C 0.1601(3) 0.1936(6) 0.2456(3) 0.0215(16) Uani 1 1 d U . .
C2 C 0.1697(3) 0.1333(6) 0.2937(3) 0.034(2) Uani 1 1 d U A .
H2 H 0.1669 0.0486 0.2947 0.041 Uiso 1 1 calc R . .
C3 C 0.1836(3) 0.2021(7) 0.3413(3) 0.0330(18) Uani 1 1 d U . .
H3 H 0.1897 0.1635 0.3758 0.040 Uiso 1 1 calc R A .
C4 C 0.1886(3) 0.3225(7) 0.3401(3) 0.0305(18) Uani 1 1 d U A .
H4 H 0.1983 0.3662 0.3737 0.037 Uiso 1 1 calc R . .
C5 C 0.1800(3) 0.3837(6) 0.2908(3) 0.0237(17) Uani 1 1 d U . .
H5 H 0.1841 0.4680 0.2899 0.028 Uiso 1 1 calc R A .
C6 C 0.1654(3) 0.3174(6) 0.2443(3) 0.0175(15) Uani 1 1 d U A .
C7 C 0.0420(3) 0.2641(7) 0.1368(3) 0.0294(17) Uani 1 1 d U . .
C8 C 0.0162(3) 0.1631(7) 0.1464(3) 0.043(2) Uani 1 1 d U A .
H8 H 0.0258 0.0861 0.1369 0.052 Uiso 1 1 calc R . .
C9 C -0.0246(3) 0.1763(9) 0.1705(3) 0.052(2) Uani 1 1 d U . .
H9 H -0.0426 0.1069 0.1772 0.062 Uiso 1 1 calc R A .
C10 C -0.0393(3) 0.2838(9) 0.1845(3) 0.052(2) Uani 1 1 d U A .
H10 H -0.0681 0.2911 0.1996 0.063 Uiso 1 1 calc R . .
C11 C -0.0119(3) 0.3815(8) 0.1763(3) 0.048(2) Uani 1 1 d U . .
H11 H -0.0208 0.4575 0.1875 0.058 Uiso 1 1 calc R A .
C12 C 0.0287(3) 0.3746(7) 0.1521(3) 0.0353(19) Uani 1 1 d U A .
H12 H 0.0468 0.4446 0.1463 0.042 Uiso 1 1 calc R . .
C13 C 0.0761(3) 0.1481(6) 0.0733(3) 0.034(2) Uani 1 1 d . . .
H13A H 0.0820 0.0753 0.0957 0.051 Uiso 1 1 calc R A .
H13B H 0.1022 0.1500 0.0530 0.051 Uiso 1 1 calc R . .
H13C H 0.0386 0.1487 0.0472 0.051 Uiso 1 1 calc R . .
C14 C 0.0824(3) 0.3620(6) 0.0732(3) 0.033(2) Uani 1 1 d . . .
H14A H 0.0446 0.3730 0.0483 0.050 Uiso 1 1 calc R A .
H14B H 0.1066 0.3483 0.0515 0.050 Uiso 1 1 calc R . .
H14C H 0.0943 0.4339 0.0959 0.050 Uiso 1 1 calc R . .
C15 C 0.0058(3) 0.6953(6) 0.0873(3) 0.0272(16) Uani 1 1 d U . .
C16 C -0.0410(3) 0.6286(6) 0.0759(3) 0.0316(19) Uani 1 1 d U B .
H16 H -0.0401 0.5436 0.0766 0.038 Uiso 1 1 calc R . .
C17 C -0.0897(3) 0.6915(7) 0.0635(3) 0.0347(19) Uani 1 1 d U . .
H17 H -0.1232 0.6485 0.0555 0.042 Uiso 1 1 calc R B .
C18 C -0.0911(3) 0.8138(7) 0.0625(3) 0.0319(18) Uani 1 1 d U B .
H18 H -0.1253 0.8542 0.0537 0.038 Uiso 1 1 calc R . .
C19 C -0.0430(3) 0.8794(6) 0.0742(3) 0.0288(18) Uani 1 1 d U . .
H19 H -0.0431 0.9644 0.0735 0.035 Uiso 1 1 calc R B .
C20 C 0.0046(3) 0.8155(6) 0.0865(3) 0.0237(16) Uani 1 1 d U B .
C21 C 0.1142(3) 0.7590(7) 0.2074(3) 0.0316(17) Uani 1 1 d U . .
C22 C 0.1066(3) 0.6507(7) 0.2298(3) 0.043(2) Uani 1 1 d U B .
H22 H 0.1172 0.5780 0.2170 0.052 Uiso 1 1 calc R . .
C23 C 0.0835(3) 0.6497(9) 0.2709(4) 0.058(2) Uani 1 1 d U . .
H23 H 0.0788 0.5758 0.2870 0.070 Uiso 1 1 calc R B .
C24 C 0.0675(3) 0.7512(10) 0.2885(3) 0.056(2) Uani 1 1 d U B .
H24 H 0.0526 0.7488 0.3176 0.067 Uiso 1 1 calc R . .
C25 C 0.0724(3) 0.8581(9) 0.2651(4) 0.053(2) Uani 1 1 d U . .
H25 H 0.0597 0.9291 0.2771 0.064 Uiso 1 1 calc R B .
C26 C 0.0958(3) 0.8641(7) 0.2236(3) 0.040(2) Uani 1 1 d U B .
H26 H 0.0990 0.9383 0.2070 0.048 Uiso 1 1 calc R . .
C27 C 0.1782(3) 0.6546(6) 0.1688(3) 0.031(2) Uani 1 1 d . . .
H27A H 0.2064 0.6541 0.2054 0.046 Uiso 1 1 calc R B .
H27B H 0.1958 0.6612 0.1406 0.046 Uiso 1 1 calc R . .
H27C H 0.1570 0.5802 0.1634 0.046 Uiso 1 1 calc R . .
C28 C 0.1753(3) 0.8687(6) 0.1705(3) 0.032(2) Uani 1 1 d . . .
H28A H 0.1521 0.9403 0.1634 0.047 Uiso 1 1 calc R B .
H28B H 0.1952 0.8651 0.1440 0.047 Uiso 1 1 calc R . .
H28C H 0.2016 0.8721 0.2080 0.047 Uiso 1 1 calc R . .
O1 O 0.14678(19) 0.1484(4) 0.19276(19) 0.0295(13) Uani 1 1 d U A .
O2 O 0.15520(18) 0.3551(4) 0.19057(19) 0.0235(12) Uani 1 1 d U A .
O3 O 0.05972(18) 0.6529(4) 0.09919(19) 0.0277(13) Uani 1 1 d U B .
O4 O 0.05798(18) 0.8620(4) 0.0977(2) 0.0273(13) Uani 1 1 d U B .
O5 O 0.1809(3) 0.2347(16) 0.1241(4) 0.0330(14) Uani 0.839(5) 1 d PDU A 1
O6 O 0.2653(4) 0.2503(7) 0.2005(3) 0.048(2) Uani 0.839(5) 1 d PDU A 1
O7 O 0.2601(3) 0.1186(6) 0.1227(3) 0.061(2) Uani 0.839(5) 1 d PDU A 1
S1 S 0.2432(3) 0.2263(4) 0.1445(2) 0.0453(9) Uani 0.839(5) 1 d PDU A 1
C29 C 0.2574(4) 0.3466(9) 0.1060(4) 0.041(2) Uani 0.839(5) 1 d PDU A 1
F1 F 0.2364(2) 0.4441(4) 0.1193(3) 0.0664(19) Uani 0.839(5) 1 d PDU A 1
F2 F 0.2359(2) 0.3272(6) 0.0534(2) 0.0618(18) Uani 0.839(5) 1 d PDU A 1
F3 F 0.3101(2) 0.3601(5) 0.1205(3) 0.0678(19) Uani 0.839(5) 1 d PDU A 1
O5A O 0.1809(14) 0.230(8) 0.1244(18) 0.037(3) Uani 0.161(5) 1 d PDU A 2
O6A O 0.266(2) 0.200(4) 0.1997(12) 0.042(6) Uani 0.161(5) 1 d PDU A 2
O7A O 0.2634(15) 0.345(2) 0.1342(15) 0.046(5) Uani 0.161(5) 1 d PDU A 2
S1A S 0.2430(14) 0.2262(17) 0.1453(12) 0.041(3) Uani 0.161(5) 1 d PDU A 2
C29A C 0.2552(9) 0.135(2) 0.0947(10) 0.058(5) Uani 0.161(5) 1 d PDU A 2
F1A F 0.3091(9) 0.124(2) 0.1093(11) 0.063(6) Uani 0.161(5) 1 d PDU A 2
F2A F 0.2302(12) 0.0328(16) 0.0980(12) 0.073(7) Uani 0.161(5) 1 d PDU A 2
F3A F 0.2366(12) 0.196(3) 0.0478(6) 0.058(6) Uani 0.161(5) 1 d PDU A 2
O8 O 0.1262(4) 0.7701(6) 0.0665(2) 0.0280(18) Uani 0.806(5) 1 d PDU B 1
O9 O 0.1217(3) 0.8751(6) -0.0161(3) 0.056(2) Uani 0.806(5) 1 d PDU B 1
O10 O 0.0503(3) 0.7245(10) -0.0173(5) 0.051(3) Uani 0.806(5) 1 d PDU B 1
S2 S 0.10518(13) 0.7700(3) 0.00424(13) 0.0347(10) Uani 0.806(5) 1 d PDU B 1
C30 C 0.1476(4) 0.6499(9) -0.0074(4) 0.041(2) Uani 0.806(5) 1 d PDU B 1
F4 F 0.1997(2) 0.6799(5) 0.0129(3) 0.0596(18) Uani 0.806(5) 1 d PDU B 1
F5 F 0.1348(3) 0.6304(5) -0.0606(2) 0.0634(19) Uani 0.806(5) 1 d PDU B 1
F6 F 0.1405(3) 0.5526(5) 0.0171(3) 0.063(2) Uani 0.806(5) 1 d PDU B 1
O8A O 0.1273(16) 0.729(3) 0.0719(7) 0.028(3) Uani 0.194(5) 1 d PDU B 2
O9A O 0.1297(14) 0.612(2) -0.0046(14) 0.052(5) Uani 0.194(5) 1 d PDU B 2
O10A O 0.0511(9) 0.759(4) -0.013(2) 0.039(6) Uani 0.194(5) 1 d PDU B 2
S2A S 0.1063(6) 0.7133(12) 0.0101(5) 0.035(3) Uani 0.194(5) 1 d PDU B 2
C30A C 0.1443(9) 0.840(2) -0.0062(9) 0.046(4) Uani 0.194(5) 1 d PDU B 2
F4A F 0.1964(7) 0.8191(19) 0.0184(10) 0.058(5) Uani 0.194(5) 1 d PDU B 2
F5A F 0.1279(10) 0.9383(14) 0.0105(11) 0.059(6) Uani 0.194(5) 1 d PDU B 2
F6A F 0.1266(11) 0.857(2) -0.0595(9) 0.065(6) Uani 0.194(5) 1 d PDU B 2

loop_
_atom_site_aniso_label
_atom_site_aniso_U_11
_atom_site_aniso_U_22
_atom_site_aniso_U_33
_atom_site_aniso_U_23
_atom_site_aniso_U_13
_atom_site_aniso_U_12
B1 0.025(3) 0.030(4) 0.021(3) 0.002(3) 0.000(3) 0.001(4)
B2 0.022(3) 0.017(3) 0.021(3) -0.004(4) 0.002(3) 0.004(3)
N1 0.026(3) 0.026(3) 0.017(3) 0.002(3) 0.000(3) -0.001(3)
N2 0.022(3) 0.019(3) 0.020(3) -0.006(3) 0.006(3) -0.001(3)
C1 0.026(3) 0.018(3) 0.017(3) 0.003(3) 0.003(3) -0.003(3)
C2 0.041(4) 0.030(4) 0.019(4) 0.008(3) -0.008(4) -0.002(3)
C3 0.029(4) 0.048(4) 0.017(4) 0.006(3) 0.001(3) -0.003(4)
C4 0.023(4) 0.047(4) 0.020(4) -0.009(4) 0.006(3) -0.006(4)
C5 0.023(4) 0.025(4) 0.021(4) -0.003(3) 0.005(4) -0.003(3)
C6 0.016(3) 0.016(3) 0.018(3) 0.001(3) 0.002(3) 0.002(3)
C7 0.020(4) 0.038(4) 0.023(4) 0.007(4) -0.002(3) -0.006(3)
C8 0.040(4) 0.051(4) 0.033(5) 0.005(4) 0.003(4) -0.020(4)
C9 0.042(5) 0.077(5) 0.032(5) 0.012(4) 0.005(4) -0.031(4)
C10 0.025(4) 0.092(6) 0.033(4) 0.011(4) 0.001(3) -0.007(4)
C11 0.036(4) 0.067(5) 0.043(5) 0.011(4) 0.015(4) 0.012(4)
C12 0.033(4) 0.043(4) 0.033(4) 0.016(4) 0.015(4) 0.008(4)
C13 0.039(5) 0.042(5) 0.018(5) -0.016(4) 0.005(4) -0.005(4)
C14 0.033(5) 0.046(5) 0.020(5) 0.010(4) 0.007(4) -0.001(4)
C15 0.022(3) 0.033(3) 0.018(4) -0.003(4) -0.004(3) 0.005(3)
C16 0.027(4) 0.024(4) 0.034(4) 0.005(4) -0.003(4) -0.004(3)
C17 0.028(4) 0.042(4) 0.029(4) 0.009(4) 0.003(4) -0.007(4)
C18 0.026(4) 0.044(4) 0.025(4) -0.013(4) 0.007(4) 0.007(4)
C19 0.023(4) 0.026(4) 0.031(4) -0.010(4) 0.000(4) 0.005(3)
C20 0.019(3) 0.029(3) 0.017(4) -0.005(4) -0.003(3) -0.002(3)
C21 0.021(3) 0.040(4) 0.026(4) 0.001(4) -0.003(3) 0.001(4)
C22 0.028(4) 0.051(4) 0.048(5) 0.017(4) 0.010(4) 0.007(4)
C23 0.040(5) 0.086(5) 0.046(5) 0.022(4) 0.012(4) 0.005(4)
C24 0.034(4) 0.105(6) 0.026(4) 0.000(5) 0.005(3) 0.000(5)
C25 0.034(4) 0.085(5) 0.039(5) -0.020(4) 0.010(4) -0.002(4)
C26 0.034(4) 0.049(4) 0.038(5) -0.021(4) 0.013(4) -0.002(4)
C27 0.024(4) 0.022(4) 0.040(5) -0.009(4) 0.000(4) 0.004(4)
C28 0.031(5) 0.027(5) 0.036(5) -0.006(4) 0.010(5) -0.004(4)
O1 0.039(3) 0.020(2) 0.021(3) 0.000(2) -0.002(3) 0.001(2)
O2 0.024(3) 0.023(2) 0.018(3) 0.002(2) 0.001(2) -0.006(2)
O3 0.021(3) 0.022(2) 0.032(3) -0.005(2) -0.001(2) 0.007(2)
O4 0.020(3) 0.018(2) 0.035(3) -0.003(2) -0.002(2) -0.002(2)
O5 0.023(3) 0.057(3) 0.016(3) -0.001(3) 0.003(2) 0.008(3)
O6 0.029(3) 0.092(7) 0.014(3) 0.002(4) -0.006(3) 0.011(6)
O7 0.068(5) 0.059(4) 0.060(5) 0.000(4) 0.025(4) 0.050(4)
S1 0.0310(15) 0.075(2) 0.0260(16) 0.0081(17) 0.0046(14) 0.0184(16)
C29 0.034(5) 0.054(5) 0.040(5) 0.002(5) 0.019(5) 0.012(5)
F1 0.066(4) 0.038(3) 0.100(5) -0.003(3) 0.034(4) -0.004(3)
F2 0.071(4) 0.088(4) 0.029(3) 0.013(3) 0.021(3) -0.004(4)
F3 0.039(3) 0.093(5) 0.072(4) 0.005(4) 0.018(3) -0.004(3)
O5A 0.029(5) 0.058(5) 0.020(5) 0.002(5) 0.002(4) 0.011(5)
O6A 0.030(10) 0.068(12) 0.022(7) 0.012(9) 0.001(8) 0.019(12)
O7A 0.036(8) 0.054(7) 0.052(9) 0.009(7) 0.021(9) 0.022(7)
S1A 0.031(4) 0.069(5) 0.023(5) 0.006(5) 0.007(5) 0.016(5)
C29A 0.070(10) 0.069(10) 0.038(9) -0.002(9) 0.023(10) 0.026(10)
F1A 0.071(10) 0.082(13) 0.048(12) -0.005(11) 0.034(10) 0.028(10)
F2A 0.083(13) 0.077(10) 0.052(13) 0.004(9) 0.013(12) 0.011(11)
F3A 0.078(12) 0.078(12) 0.020(8) -0.010(10) 0.019(10) 0.006(12)
O8 0.020(3) 0.041(4) 0.018(3) 0.001(3) 0.000(2) 0.002(3)
O9 0.085(5) 0.034(4) 0.046(5) 0.020(4) 0.018(5) 0.007(4)
O10 0.020(3) 0.093(8) 0.030(4) -0.010(5) -0.004(3) -0.006(4)
S2 0.0282(15) 0.046(2) 0.0258(16) 0.0080(17) 0.0038(13) 0.0063(17)
C30 0.046(5) 0.050(5) 0.029(5) 0.002(5) 0.015(5) -0.001(4)
F4 0.039(3) 0.069(4) 0.069(4) -0.004(4) 0.017(3) 0.011(3)
F5 0.079(4) 0.087(5) 0.029(3) -0.011(3) 0.024(3) 0.006(4)
F6 0.111(5) 0.029(3) 0.048(4) -0.003(3) 0.025(4) -0.002(3)
O8A 0.024(5) 0.037(7) 0.020(5) -0.001(5) 0.001(4) 0.001(5)
O9A 0.068(10) 0.052(8) 0.031(9) -0.006(8) 0.010(10) 0.004(8)
O10A 0.028(7) 0.064(12) 0.018(10) 0.004(11) 0.000(8) -0.009(7)
S2A 0.032(4) 0.048(5) 0.021(4) -0.001(4) 0.003(4) -0.006(4)
C30A 0.046(7) 0.055(7) 0.036(7) 0.011(7) 0.012(7) -0.006(7)
F4A 0.042(7) 0.081(12) 0.054(11) -0.005(11) 0.018(8) -0.019(8)
F5A 0.069(11) 0.044(9) 0.044(12) 0.001(9) -0.010(11) -0.008(9)
F6A 0.084(12) 0.063(12) 0.041(9) 0.019(9) 0.012(9) -0.014(10)

loop_
_atom_type_symbol
_atom_type_description
_atom_type_scat_dispersion_real
_atom_type_scat_dispersion_imag
_atom_type_scat_source
C C 0.0033 0.0016 'International Tables Vol C Tables 4.2.6.8 and 6.1.1.4'
H H 0.0000 0.0000 'International Tables Vol C Tables 4.2.6.8 and 6.1.1.4'
B B 0.0013 0.0007 'International Tables Vol C Tables 4.2.6.8 and 6.1.1.4'
N N 0.0061 0.0033 'International Tables Vol C Tables 4.2.6.8 and 6.1.1.4'
O O 0.0106 0.0060 'International Tables Vol C Tables 4.2.6.8 and 6.1.1.4'
F F 0.0171 0.0103 'International Tables Vol C Tables 4.2.6.8 and 6.1.1.4'
S S 0.1246 0.1234 'International Tables Vol C Tables 4.2.6.8 and 6.1.1.4'

loop_
_geom_angle_atom_site_label_1
_geom_angle_atom_site_label_2
_geom_angle_atom_site_label_3
_geom_angle
O1 B1 O2 108.4(6)
O1 B1 O5 112.5(9)
O2 B1 O5 113.2(8)
O1 B1 O5A 110(4)
O2 B1 O5A 115(3)
O5 B1 O5A 2(4)
O1 B1 N1 110.4(6)
O2 B1 N1 110.9(6)
O5 B1 N1 101.3(6)
O5A B1 N1 101.5(19)
O4 B2 O3 108.8(5)
O4 B2 O8A 125.5(13)
O3 B2 O8A 101.8(13)
O4 B2 O8 108.3(6)
O3 B2 O8 116.1(6)
O8A B2 O8 18.2(13)
O4 B2 N2 111.7(6)
O3 B2 N2 110.3(6)
O8A B2 N2 97.8(12)
O8 B2 N2 101.6(5)
C7 N1 C13 111.4(5)
C7 N1 C14 111.1(5)
C13 N1 C14 105.7(5)
C7 N1 B1 108.5(5)
C13 N1 B1 110.0(5)
C14 N1 B1 110.1(5)
C21 N2 C28 109.9(5)
C21 N2 C27 112.4(5)
C28 N2 C27 105.7(5)
C21 N2 B2 108.5(5)
C28 N2 B2 110.5(5)
C27 N2 B2 109.7(5)
C2 C1 O1 128.7(6)
C2 C1 C6 121.8(7)
O1 C1 C6 109.4(6)
C1 C2 C3 116.4(6)
C1 C2 H2 121.8
C3 C2 H2 121.8
C4 C3 C2 121.9(7)
C4 C3 H3 119.0
C2 C3 H3 119.0
C3 C4 C5 121.5(7)
C3 C4 H4 119.3
C5 C4 H4 119.3
C6 C5 C4 116.8(6)
C6 C5 H5 121.6
C4 C5 H5 121.6
C5 C6 O2 128.5(6)
C5 C6 C1 121.6(7)
O2 C6 C1 109.9(6)
C12 C7 C8 120.2(7)
C12 C7 N1 119.0(7)
C8 C7 N1 120.8(7)
C7 C8 C9 118.4(8)
C7 C8 H8 120.8
C9 C8 H8 120.8
C10 C9 C8 122.3(9)
C10 C9 H9 118.8
C8 C9 H9 118.8
C9 C10 C11 118.0(9)
C9 C10 H10 121.0
C11 C10 H10 121.0
C10 C11 C12 122.5(9)
C10 C11 H11 118.8
C12 C11 H11 118.8
C7 C12 C11 118.5(7)
C7 C12 H12 120.7
C11 C12 H12 120.7
N1 C13 H13A 109.5
N1 C13 H13B 109.5
H13A C13 H13B 109.5
N1 C13 H13C 109.5
H13A C13 H13C 109.5
H13B C13 H13C 109.5
N1 C14 H14A 109.5
N1 C14 H14B 109.5
H14A C14 H14B 109.5
N1 C14 H14C 109.5
H14A C14 H14C 109.5
H14B C14 H14C 109.5
C20 C15 C16 121.9(7)
C20 C15 O3 110.9(6)
C16 C15 O3 127.2(6)
C15 C16 C17 116.3(6)
C15 C16 H16 121.8
C17 C16 H16 121.8
C18 C17 C16 122.0(7)
C18 C17 H17 119.0
C16 C17 H17 119.0
C17 C18 C19 120.5(7)
C17 C18 H18 119.8
C19 C18 H18 119.8
C20 C19 C18 116.5(6)
C20 C19 H19 121.7
C18 C19 H19 121.7
C15 C20 C19 122.8(7)
C15 C20 O4 110.4(6)
C19 C20 O4 126.7(6)
C22 C21 C26 120.6(7)
C22 C21 N2 118.9(7)
C26 C21 N2 120.5(7)
C23 C22 C21 118.9(9)
C23 C22 H22 120.5
C21 C22 H22 120.5
C24 C23 C22 121.0(9)
C24 C23 H23 119.5
C22 C23 H23 119.5
C23 C24 C25 120.7(9)
C23 C24 H24 119.7
C25 C24 H24 119.7
C24 C25 C26 120.6(9)
C24 C25 H25 119.7
C26 C25 H25 119.7
C21 C26 C25 118.0(8)
C21 C26 H26 121.0
C25 C26 H26 121.0
N2 C27 H27A 109.5
N2 C27 H27B 109.5
H27A C27 H27B 109.5
N2 C27 H27C 109.5
H27A C27 H27C 109.5
H27B C27 H27C 109.5
N2 C28 H28A 109.5
N2 C28 H28B 109.5
H28A C28 H28B 109.5
N2 C28 H28C 109.5
H28A C28 H28C 109.5
H28B C28 H28C 109.5
C1 O1 B1 106.4(5)
C6 O2 B1 105.9(5)
C15 O3 B2 104.8(5)
C20 O4 B2 105.0(5)
B1 O5 S1 127.7(7)
O6 S1 O7 119.2(6)
O6 S1 O5 111.7(5)
O7 S1 O5 109.7(7)
O6 S1 C29 110.0(5)
O7 S1 C29 105.4(5)
O5 S1 C29 98.7(7)
F3 C29 F2 111.3(9)
F3 C29 F1 108.3(8)
F2 C29 F1 109.9(8)
F3 C29 S1 108.6(7)
F2 C29 S1 111.0(7)
F1 C29 S1 107.6(7)
B1 O5A S1A 127(3)
O6A S1A O7A 109(2)
O6A S1A O5A 115(2)
O7A S1A O5A 108(3)
O6A S1A C29A 121(2)
O7A S1A C29A 102.4(17)
O5A S1A C29A 100(2)
F1A C29A F2A 113(2)
F1A C29A F3A 109(3)
F2A C29A F3A 117(3)
F1A C29A S1A 106.0(19)
F2A C29A S1A 103.9(16)
F3A C29A S1A 106(2)
S2 O8 B2 127.7(6)
O9 S2 O10 122.3(6)
O9 S2 O8 110.3(5)
O10 S2 O8 111.8(6)
O9 S2 C30 106.3(5)
O10 S2 C30 104.3(6)
O8 S2 C30 98.6(4)
F6 C30 F4 108.2(8)
F6 C30 F5 109.8(8)
F4 C30 F5 109.0(9)
F6 C30 S2 110.3(7)
F4 C30 S2 109.9(7)
F5 C30 S2 109.6(7)
B2 O8A S2A 125(3)
O9A S2A O10A 129(2)
O9A S2A O8A 110.2(18)
O10A S2A O8A 111(2)
O9A S2A C30A 104.5(16)
O10A S2A C30A 99.2(18)
O8A S2A C30A 96.7(14)
F4A C30A F5A 113(2)
F4A C30A F6A 119(2)
F5A C30A F6A 101(2)
F4A C30A S2A 107.3(13)
F5A C30A S2A 108.5(14)
F6A C30A S2A 108.8(14)

loop_
_geom_bond_atom_site_label_1
_geom_bond_atom_site_label_2
_geom_bond_distance
B1 O1 1.428(9)
B1 O2 1.435(9)
B1 O5 1.481(10)
B1 O5A 1.481(19)
B1 N1 1.618(9)
B2 O4 1.434(9)
B2 O3 1.441(9)
B2 O8A 1.46(4)
B2 O8 1.523(11)
B2 N2 1.605(9)
N1 C7 1.488(9)
N1 C13 1.499(8)
N1 C14 1.508(8)
N2 C21 1.475(9)
N2 C28 1.491(8)
N2 C27 1.513(8)
C1 C2 1.356(9)
C1 O1 1.383(8)
C1 C6 1.392(8)
C2 C3 1.390(10)
C2 H2 0.9500
C3 C4 1.353(9)
C3 H3 0.9500
C4 C5 1.393(9)
C4 H4 0.9500
C5 C6 1.351(9)
C5 H5 0.9500
C6 O2 1.384(8)
C7 C12 1.374(9)
C7 C8 1.375(10)
C8 C9 1.396(11)
C8 H8 0.9500
C9 C10 1.344(11)
C9 H9 0.9500
C10 C11 1.355(11)
C10 H10 0.9500
C11 C12 1.386(10)
C11 H11 0.9500
C12 H12 0.9500
C13 H13A 0.9800
C13 H13B 0.9800
C13 H13C 0.9800
C14 H14A 0.9800
C14 H14B 0.9800
C14 H14C 0.9800
C15 C20 1.343(9)
C15 C16 1.367(9)
C15 O3 1.405(8)
C16 C17 1.383(10)
C16 H16 0.9500
C17 C18 1.367(9)
C17 H17 0.9500
C18 C19 1.388(10)
C18 H18 0.9500
C19 C20 1.364(9)
C19 H19 0.9500
C20 O4 1.410(8)
C21 C22 1.382(10)
C21 C26 1.383(10)
C22 C23 1.377(11)
C22 H22 0.9500
C23 C24 1.336(11)
C23 H23 0.9500
C24 C25 1.363(11)
C24 H24 0.9500
C25 C26 1.390(11)
C25 H25 0.9500
C26 H26 0.9500
C27 H27A 0.9800
C27 H27B 0.9800
C27 H27C 0.9800
C28 H28A 0.9800
C28 H28B 0.9800
C28 H28C 0.9800
O5 S1 1.519(6)
O6 S1 1.387(6)
O7 S1 1.455(8)
S1 C29 1.780(12)
C29 F3 1.295(10)
C29 F2 1.299(9)
C29 F1 1.312(9)
O5A S1A 1.513(17)
O6A S1A 1.361(17)
O7A S1A 1.49(2)
S1A C29A 1.76(2)
C29A F1A 1.322(16)
C29A F2A 1.325(16)
C29A F3A 1.330(16)
O8 S2 1.511(6)
O9 S2 1.409(8)
O10 S2 1.434(8)
S2 C30 1.820(12)
C30 F6 1.301(10)
C30 F4 1.315(10)
C30 F5 1.316(10)
O8A S2A 1.511(16)
O9A S2A 1.397(19)
O10A S2A 1.444(18)
S2A C30A 1.84(2)
C30A F4A 1.303(15)
C30A F5A 1.305(16)
C30A F6A 1.309(15)

loop_
_geom_torsion_atom_site_label_1
_geom_torsion_atom_site_label_2
_geom_torsion_atom_site_label_3
_geom_torsion_atom_site_label_4
_geom_torsion
O1 B1 N1 C7 57.9(8)
O2 B1 N1 C7 -62.3(7)
O5 B1 N1 C7 177.3(9)
O5A B1 N1 C7 175(4)
O1 B1 N1 C13 -64.3(7)
O2 B1 N1 C13 175.6(6)
O5 B1 N1 C13 55.2(10)
O5A B1 N1 C13 53(4)
O1 B1 N1 C14 179.6(6)
O2 B1 N1 C14 59.4(7)
O5 B1 N1 C14 -61.0(10)
O5A B1 N1 C14 -63(4)
O4 B2 N2 C21 60.6(7)
O3 B2 N2 C21 -60.5(7)
O8A B2 N2 C21 -166.1(13)
O8 B2 N2 C21 175.9(6)
O4 B2 N2 C28 -59.9(7)
O3 B2 N2 C28 179.0(5)
O8A B2 N2 C28 73.3(14)
O8 B2 N2 C28 55.3(7)
O4 B2 N2 C27 -176.2(5)
O3 B2 N2 C27 62.7(7)
O8A B2 N2 C27 -42.9(14)
O8 B2 N2 C27 -60.9(7)
O1 C1 C2 C3 178.7(7)
C6 C1 C2 C3 1.5(11)
C1 C2 C3 C4 -1.4(11)
C2 C3 C4 C5 0.1(12)
C3 C4 C5 C6 1.2(10)
C4 C5 C6 O2 -179.0(6)
C4 C5 C6 C1 -1.1(10)
C2 C1 C6 C5 -0.3(12)
O1 C1 C6 C5 -177.9(6)
C2 C1 C6 O2 178.0(6)
O1 C1 C6 O2 0.3(8)
C13 N1 C7 C12 -152.9(6)
C14 N1 C7 C12 -35.4(8)
B1 N1 C7 C12 85.8(7)
C13 N1 C7 C8 27.2(8)
C14 N1 C7 C8 144.7(6)
B1 N1 C7 C8 -94.1(7)
C12 C7 C8 C9 1.7(10)
N1 C7 C8 C9 -178.4(6)
C7 C8 C9 C10 0.1(12)
C8 C9 C10 C11 -2.2(12)
C9 C10 C11 C12 2.7(12)
C8 C7 C12 C11 -1.2(10)
N1 C7 C12 C11 178.9(6)
C10 C11 C12 C7 -1.1(12)
C20 C15 C16 C17 0.2(13)
O3 C15 C16 C17 -177.8(7)
C15 C16 C17 C18 0.1(13)
C16 C17 C18 C19 -0.1(14)
C17 C18 C19 C20 -0.2(12)
C16 C15 C20 C19 -0.5(14)
O3 C15 C20 C19 177.8(6)
C16 C15 C20 O4 -178.0(6)
O3 C15 C20 O4 0.3(10)
C18 C19 C20 C15 0.5(12)
C18 C19 C20 O4 177.5(7)
C28 N2 C21 C22 -144.4(6)
C27 N2 C21 C22 -26.9(8)
B2 N2 C21 C22 94.6(7)
C28 N2 C21 C26 38.0(8)
C27 N2 C21 C26 155.4(6)
B2 N2 C21 C26 -83.0(7)
C26 C21 C22 C23 -3.9(10)
N2 C21 C22 C23 178.5(6)
C21 C22 C23 C24 1.2(12)
C22 C23 C24 C25 1.8(12)
C23 C24 C25 C26 -2.2(12)
C22 C21 C26 C25 3.5(10)
N2 C21 C26 C25 -178.9(6)
C24 C25 C26 C21 -0.5(11)
C2 C1 O1 B1 -176.7(8)
C6 C1 O1 B1 0.7(8)
O2 B1 O1 C1 -1.5(7)
O5 B1 O1 C1 124.5(7)
O5A B1 O1 C1 125(2)
N1 B1 O1 C1 -123.2(6)
C5 C6 O2 B1 176.8(7)
C1 C6 O2 B1 -1.3(8)
O1 B1 O2 C6 1.7(7)
O5 B1 O2 C6 -123.9(8)
O5A B1 O2 C6 -122(3)
N1 B1 O2 C6 123.0(6)
C20 C15 O3 B2 -0.8(8)
C16 C15 O3 B2 177.4(8)
O4 B2 O3 C15 1.0(7)
O8A B2 O3 C15 -133.2(12)
O8 B2 O3 C15 -121.4(7)
N2 B2 O3 C15 123.8(6)
C15 C20 O4 B2 0.4(8)
C19 C20 O4 B2 -177.0(7)
O3 B2 O4 C20 -0.9(7)
O8A B2 O4 C20 119.6(16)
O8 B2 O4 C20 126.1(6)
N2 B2 O4 C20 -122.8(6)
O1 B1 O5 S1 -64.0(17)
O2 B1 O5 S1 59.4(18)
O5A B1 O5 S1 -86(52)
N1 B1 O5 S1 178.2(13)
B1 O5 S1 O6 -8.6(18)
B1 O5 S1 O7 125.8(14)
B1 O5 S1 C29 -124.3(15)
O6 S1 C29 F3 58.8(8)
O7 S1 C29 F3 -70.8(8)
O5 S1 C29 F3 175.8(7)
O6 S1 C29 F2 -178.5(7)
O7 S1 C29 F2 51.8(8)
O5 S1 C29 F2 -61.5(8)
O6 S1 C29 F1 -58.2(8)
O7 S1 C29 F1 172.2(7)
O5 S1 C29 F1 58.8(8)
O1 B1 O5A S1A -69(7)
O2 B1 O5A S1A 54(8)
O5 B1 O5A S1A 90(51)
N1 B1 O5A S1A 174(6)
B1 O5A S1A O6A 23(9)
B1 O5A S1A O7A -100(7)
B1 O5A S1A C29A 153(7)
O6A S1A C29A F1A -52(3)
O7A S1A C29A F1A 70(3)
O5A S1A C29A F1A -179(4)
O6A S1A C29A F2A 67(3)
O7A S1A C29A F2A -171(2)
O5A S1A C29A F2A -60(4)
O6A S1A C29A F3A -168(3)
O7A S1A C29A F3A -47(3)
O5A S1A C29A F3A 65(4)
O4 B2 O8 S2 -64.5(8)
O3 B2 O8 S2 58.1(9)
O8A B2 O8 S2 98(4)
N2 B2 O8 S2 177.8(5)
B2 O8 S2 O9 123.0(7)
B2 O8 S2 O10 -16.6(9)
B2 O8 S2 C30 -125.9(7)
O9 S2 C30 F6 171.1(7)
O10 S2 C30 F6 -58.3(9)
O8 S2 C30 F6 56.9(8)
O9 S2 C30 F4 51.9(8)
O10 S2 C30 F4 -177.6(8)
O8 S2 C30 F4 -62.4(8)
O9 S2 C30 F5 -67.9(8)
O10 S2 C30 F5 62.7(9)
O8 S2 C30 F5 177.9(7)
O4 B2 O8A S2A -57(3)
O3 B2 O8A S2A 67(2)
O8 B2 O8A S2A -77(4)
N2 B2 O8A S2A 179(2)
B2 O8A S2A O9A -135(3)
B2 O8A S2A O10A 14(3)
B2 O8A S2A C30A 116(2)
O9A S2A C30A F4A -53(2)
O10A S2A C30A F4A 172(3)
O8A S2A C30A F4A 60(2)
O9A S2A C30A F5A -175(2)
O10A S2A C30A F5A 50(3)
O8A S2A C30A F5A -62(2)
O9A S2A C30A F6A 76(2)
O10A S2A C30A F6A -58(3)
O8A S2A C30A F6A -171(2)
